data_7242601
loop_
_publ_author_name
'Zia, Mehwash'
'Hameed, Shahid'
'Frontera, Antonio'
'Irran, Elisabeth'
'Naseer, Muhammad Moazzam'

_publ_section_title
;
 Understanding the planar conformations in diarylsubstituted heteroarenes:
 structural and theoretical insights
;
_journal_issue 17
_journal_name_full CrystEngComm
_journal_page_first 3144
_journal_page_last 3151
_journal_paper_doi 10.1039/D1CE00354B
_journal_volume 23
_journal_year 2021
_chemical_formula_sum 'C16 H13 N O3'
_chemical_formula_weight 267.27
_space_group_IT_number 14
_space_group_name_Hall '-P 2ybc'
_space_group_name_H-M_alt 'P 1 21/c 1'
_symmetry_cell_setting monoclinic
_symmetry_space_group_name_H-M 'P 1 21/c 1'
_atom_sites_solution_hydrogens geom
_atom_sites_solution_primary direct
_atom_sites_solution_secondary difmap
_audit_creation_method 'CrysAlisPro 1.171.38.46 (Rigaku OD, 2015)'
_audit_update_record
;
2020-11-16 deposited with the CCDC.	2021-04-05 downloaded from the CCDC.
;
_cell_angle_alpha 90.00
_cell_angle_beta 99.618(13)
_cell_angle_gamma 90.00
_cell_formula_units_Z 4
_cell_length_a 7.6398(10)
_cell_length_b 12.740(2)
_cell_length_c 13.6472(19)
_cell_measurement_reflns_used 828
_cell_measurement_temperature 150(2)
_cell_measurement_theta_max 71.3620
_cell_measurement_theta_min 4.6930
_cell_volume 1309.6(3)
_computing_cell_refinement 'CrysAlisPro 1.171.38.46 (Rigaku OD, 2015)'
_computing_data_collection 'CrysAlisPro 1.171.38.46 (Rigaku OD, 2015)'
_computing_data_reduction 'CrysAlisPro 1.171.38.46 (Rigaku OD, 2015)'
_computing_structure_refinement 'SHELXL-97 (Sheldrick, 1997)'
_computing_structure_solution 'SHELXS-97 (Sheldrick, 1990)'
_diffrn_ambient_environment N~2~
_diffrn_ambient_temperature 150.00(10)
_diffrn_detector 'CCD plate'
_diffrn_detector_area_resol_mean 10.5435
_diffrn_detector_type Atlas
_diffrn_measured_fraction_theta_full 0.995
_diffrn_measured_fraction_theta_max 0.995
_diffrn_measurement_device 'four-circle diffractometer'
_diffrn_measurement_device_type 'SuperNova, Single source at offset, Atlas'
_diffrn_measurement_method '\w scans'
_diffrn_radiation_monochromator mirror
_diffrn_radiation_probe x-ray
_diffrn_radiation_type 'Cu K\a'
_diffrn_radiation_wavelength 1.54184
_diffrn_reflns_av_R_equivalents 0.0394
_diffrn_reflns_av_sigmaI/netI 0.0465
_diffrn_reflns_limit_h_max 9
_diffrn_reflns_limit_h_min -8
_diffrn_reflns_limit_k_max 15
_diffrn_reflns_limit_k_min -14
_diffrn_reflns_limit_l_max 16
_diffrn_reflns_limit_l_min -13
_diffrn_reflns_number 4809
_diffrn_reflns_theta_full 67.50
_diffrn_reflns_theta_max 67.50
_diffrn_reflns_theta_min 4.78
_diffrn_source 'sealed X-ray tube'
_diffrn_source_type 'SuperNova (Cu) X-ray Source'
_exptl_absorpt_coefficient_mu 0.773
_exptl_absorpt_correction_T_max 0.9386
_exptl_absorpt_correction_T_min 0.8465
_exptl_absorpt_correction_type multi-scan
_exptl_absorpt_process_details
;
CrysAlisPro 1.171.38.46 (Rigaku Oxford Diffraction, 2015)
Empirical absorption correction using spherical harmonics,
 implemented in SCALE3 ABSPACK scaling algorithm.
;
_exptl_crystal_colour colourless
_exptl_crystal_density_diffrn 1.356
_exptl_crystal_density_method 'not measured'
_exptl_crystal_description rod
_exptl_crystal_F_000 560
_exptl_crystal_size_max 0.22
_exptl_crystal_size_mid 0.17
_exptl_crystal_size_min 0.08
_refine_diff_density_max 0.220
_refine_diff_density_min -0.264
_refine_diff_density_rms 0.055
_refine_ls_extinction_method none
_refine_ls_goodness_of_fit_ref 1.087
_refine_ls_hydrogen_treatment mixed
_refine_ls_matrix_type full
_refine_ls_number_parameters 185
_refine_ls_number_reflns 2349
_refine_ls_number_restraints 0
_refine_ls_restrained_S_all 1.087
_refine_ls_R_factor_all 0.0942
_refine_ls_R_factor_gt 0.0638
_refine_ls_shift/su_max 0.000
_refine_ls_shift/su_mean 0.000
_refine_ls_structure_factor_coef Fsqd
_refine_ls_weighting_details 'calc w=1/[\s^2^(Fo^2^)+(0.0715P)^2^+0.4692P] where P=(Fo^2^+2Fc^2^)/3'
_refine_ls_weighting_scheme calc
_refine_ls_wR_factor_gt 0.1526
_refine_ls_wR_factor_ref 0.1739
_reflns_number_gt 1560
_reflns_number_total 2349
_reflns_threshold_expression >2sigma(I)
_cod_data_source_file d1ce00354b2.cif
_cod_data_source_block cu-2897
_cod_depositor_comments 'Adding full bibliography for 7242597--7242602.cif.'
_cod_original_sg_symbol_H-M P21/c
_cod_database_code 7242601

loop_
_symmetry_equiv_pos_as_xyz
'x, y, z'
'-x, y+1/2, -z+1/2'
'-x, -y, -z'
'x, -y-1/2, z-1/2'

loop_
_atom_site_label
_atom_site_type_symbol
_atom_site_fract_x
_atom_site_fract_y
_atom_site_fract_z
_atom_site_U_iso_or_equiv
_atom_site_adp_type
_atom_site_occupancy
_atom_site_symmetry_multiplicity
_atom_site_calc_flag
_atom_site_refinement_flags
_atom_site_disorder_assembly
_atom_site_disorder_group
N1 N 0.0875(3) 0.5981(2) 0.42415(18) 0.0522(7) Uani 1 1 d . . .
O1 O 0.2128(2) 0.64878(18) 0.49387(14) 0.0512(6) Uani 1 1 d . . .
O2 O 0.7294(3) 0.62656(19) 0.43583(15) 0.0542(6) Uani 1 1 d . . .
H2 H 0.854(5) 0.623(3) 0.441(2) 0.065 Uiso 1 1 d . . .
O3 O 0.3033(3) 0.5046(2) 0.18296(16) 0.0612(7) Uani 1 1 d . . .
C1 C 0.3778(4) 0.6344(2) 0.4688(2) 0.0427(7) Uani 1 1 d . . .
C2 C 0.3592(4) 0.5750(2) 0.3849(2) 0.0458(7) Uani 1 1 d . . .
H2A H 0.4510 0.5524 0.3507 0.055 Uiso 1 1 calc R . .
C3 C 0.1746(4) 0.5533(2) 0.3588(2) 0.0444(7) Uani 1 1 d . . .
C4 C 0.5213(4) 0.6855(2) 0.53446(19) 0.0434(7) Uani 1 1 d . . .
C5 C 0.4893(4) 0.7406(3) 0.6185(2) 0.0562(9) Uani 1 1 d . . .
H5A H 0.3711 0.7455 0.6314 0.067 Uiso 1 1 calc R . .
C6 C 0.6240(5) 0.7878(3) 0.6831(2) 0.0629(9) Uani 1 1 d . . .
H6A H 0.5989 0.8237 0.7403 0.075 Uiso 1 1 calc R . .
C7 C 0.7968(4) 0.7826(3) 0.6641(2) 0.0577(9) Uani 1 1 d . . .
H7A H 0.8907 0.8150 0.7082 0.069 Uiso 1 1 calc R . .
C8 C 0.8318(4) 0.7302(3) 0.5809(2) 0.0506(8) Uani 1 1 d . . .
H8A H 0.9497 0.7283 0.5673 0.061 Uiso 1 1 calc R . .
C9 C 0.6981(4) 0.6805(2) 0.5173(2) 0.0436(7) Uani 1 1 d . . .
C10 C 0.0745(4) 0.4908(2) 0.2786(2) 0.0466(7) Uani 1 1 d . . .
C11 C -0.0937(4) 0.4525(3) 0.2888(2) 0.0542(8) Uani 1 1 d . . .
H11A H -0.1390 0.4675 0.3480 0.065 Uiso 1 1 calc R . .
C12 C -0.1943(5) 0.3943(3) 0.2163(3) 0.0655(10) Uani 1 1 d . . .
H12A H -0.3077 0.3695 0.2255 0.079 Uiso 1 1 calc R . .
C13 C -0.1303(5) 0.3716(3) 0.1294(3) 0.0728(11) Uani 1 1 d . . .
H13A H -0.2005 0.3319 0.0784 0.087 Uiso 1 1 calc R . .
C14 C 0.0367(5) 0.4069(3) 0.1170(3) 0.0662(10) Uani 1 1 d . . .
H14A H 0.0815 0.3905 0.0580 0.079 Uiso 1 1 calc R . .
C15 C 0.1383(4) 0.4663(3) 0.1909(2) 0.0547(8) Uani 1 1 d . . .
C16 C 0.3745(5) 0.4754(4) 0.0962(3) 0.0734(11) Uani 1 1 d . . .
H16A H 0.4912 0.5082 0.0984 0.110 Uiso 1 1 calc R . .
H16B H 0.2943 0.4992 0.0367 0.110 Uiso 1 1 calc R . .
H16C H 0.3869 0.3989 0.0941 0.110 Uiso 1 1 calc R . .

loop_
_atom_site_aniso_label
_atom_site_aniso_U_11
_atom_site_aniso_U_22
_atom_site_aniso_U_33
_atom_site_aniso_U_23
_atom_site_aniso_U_13
_atom_site_aniso_U_12
N1 0.0360(13) 0.0716(19) 0.0526(14) -0.0046(13) 0.0179(11) -0.0008(13)
O1 0.0321(10) 0.0741(15) 0.0518(11) -0.0066(10) 0.0196(9) 0.0024(10)
O2 0.0328(11) 0.0824(17) 0.0514(11) -0.0097(11) 0.0185(9) -0.0002(11)
O3 0.0477(13) 0.0846(17) 0.0570(12) -0.0144(11) 0.0253(10) -0.0103(12)
C1 0.0333(14) 0.0526(18) 0.0462(15) 0.0064(13) 0.0182(11) 0.0035(13)
C2 0.0365(15) 0.0558(19) 0.0499(16) 0.0045(14) 0.0206(12) 0.0035(14)
C3 0.0370(15) 0.0502(18) 0.0502(15) 0.0071(14) 0.0192(12) 0.0016(13)
C4 0.0377(16) 0.0518(18) 0.0432(14) 0.0043(13) 0.0142(12) 0.0031(13)
C5 0.0451(18) 0.075(2) 0.0527(16) -0.0046(16) 0.0201(14) 0.0072(17)
C6 0.054(2) 0.079(3) 0.0570(18) -0.0198(18) 0.0155(15) 0.0060(18)
C7 0.0462(18) 0.066(2) 0.0599(18) -0.0070(17) 0.0057(14) -0.0017(16)
C8 0.0408(16) 0.062(2) 0.0512(16) 0.0062(15) 0.0137(13) 0.0046(15)
C9 0.0388(16) 0.0531(18) 0.0415(14) 0.0039(13) 0.0141(12) 0.0051(13)
C10 0.0367(16) 0.0516(18) 0.0524(16) 0.0031(14) 0.0102(12) -0.0002(14)
C11 0.0391(17) 0.057(2) 0.068(2) 0.0055(17) 0.0139(14) -0.0005(15)
C12 0.0439(19) 0.067(2) 0.086(2) 0.003(2) 0.0107(17) -0.0075(17)
C13 0.060(2) 0.072(3) 0.083(3) -0.016(2) 0.0026(19) -0.011(2)
C14 0.056(2) 0.078(3) 0.066(2) -0.0175(19) 0.0138(16) -0.0033(19)
C15 0.0435(17) 0.062(2) 0.0605(18) -0.0022(16) 0.0133(14) 0.0005(16)
C16 0.057(2) 0.111(3) 0.0581(19) -0.018(2) 0.0268(16) 0.001(2)

loop_
_atom_type_symbol
_atom_type_description
_atom_type_scat_dispersion_real
_atom_type_scat_dispersion_imag
_atom_type_scat_source
C C 0.0181 0.0091 'International Tables Vol C Tables 4.2.6.8 and 6.1.1.4'
H H 0.0000 0.0000 'International Tables Vol C Tables 4.2.6.8 and 6.1.1.4'
N N 0.0311 0.0180 'International Tables Vol C Tables 4.2.6.8 and 6.1.1.4'
O O 0.0492 0.0322 'International Tables Vol C Tables 4.2.6.8 and 6.1.1.4'

loop_
_geom_angle_atom_site_label_1
_geom_angle_atom_site_label_2
_geom_angle_atom_site_label_3
_geom_angle
_geom_angle_site_symmetry_1
_geom_angle_site_symmetry_3
_geom_angle_publ_flag
C3 N1 O1 107.1(2) . . ?
C1 O1 N1 108.8(2) . . ?
C15 O3 C16 117.0(3) . . ?
C2 C1 O1 108.2(2) . . ?
C2 C1 C4 137.1(2) . . ?
O1 C1 C4 114.7(2) . . ?
C1 C2 C3 106.2(2) . . ?
N1 C3 C2 109.6(3) . . ?
N1 C3 C10 118.6(2) . . ?
C2 C3 C10 131.8(2) . . ?
C5 C4 C9 117.5(3) . . ?
C5 C4 C1 120.9(3) . . ?
C9 C4 C1 121.6(2) . . ?
C6 C5 C4 122.0(3) . . ?
C5 C6 C7 119.4(3) . . ?
C8 C7 C6 119.8(3) . . ?
C9 C8 C7 121.0(3) . . ?
O2 C9 C8 122.2(3) . . ?
O2 C9 C4 117.5(3) . . ?
C8 C9 C4 120.3(3) . . ?
C15 C10 C11 117.6(3) . . ?
C15 C10 C3 123.2(3) . . ?
C11 C10 C3 119.2(3) . . ?
C12 C11 C10 122.1(3) . . ?
C11 C12 C13 119.8(3) . . ?
C12 C13 C14 119.8(3) . . ?
C15 C14 C13 120.1(3) . . ?
O3 C15 C14 123.0(3) . . ?
O3 C15 C10 116.4(3) . . ?
C14 C15 C10 120.6(3) . . ?

loop_
_geom_bond_atom_site_label_1
_geom_bond_atom_site_label_2
_geom_bond_distance
_geom_bond_site_symmetry_2
_geom_bond_publ_flag
N1 C3 1.327(4) . ?
N1 O1 1.391(3) . ?
O1 C1 1.373(3) . ?
O2 C9 1.362(3) . ?
O3 C15 1.372(4) . ?
O3 C16 1.433(4) . ?
C1 C2 1.359(4) . ?
C1 C4 1.450(4) . ?
C2 C3 1.423(4) . ?
C3 C10 1.462(4) . ?
C4 C5 1.401(4) . ?
C4 C9 1.410(4) . ?
C5 C6 1.376(5) . ?
C6 C7 1.390(5) . ?
C7 C8 1.381(4) . ?
C8 C9 1.379(4) . ?
C10 C15 1.400(4) . ?
C10 C11 1.403(4) . ?
C11 C12 1.365(5) . ?
C12 C13 1.388(5) . ?
C13 C14 1.390(5) . ?
C14 C15 1.389(5) . ?
